data_7157615
loop_
_publ_author_name
'Chang, Meng-Yang'
'Chen, Kuan-Ting'
'Chen, Han-Yu'

_publ_section_title
;
 One-pot construction of dispirocyclohexanes via
 K<sub>2</sub>CO<sub>3</sub>-mediated desulfonylative
 Michael-Michael-aldol (2 + 2 + 2) annulation of sulfonyl 2-pyridyl
 flavanones and methylketones.
;
_journal_issue 32
_journal_name_full 'Organic &amp; biomolecular chemistry'
_journal_page_first 6297
_journal_page_last 6311
_journal_paper_doi 10.1039/d0ob01404d
_journal_volume 18
_journal_year 2020
_chemical_formula_sum 'C39 H28 N2 O5'
_chemical_formula_weight 604.63
_space_group_crystal_system triclinic
_space_group_IT_number 2
_space_group_name_Hall '-P 1'
_space_group_name_H-M_alt 'P -1'
_atom_sites_solution_hydrogens geom
_audit_creation_method SHELXL-2014/6
_audit_update_record
;
2019-11-15 deposited with the CCDC.	2020-07-24 downloaded from the CCDC.
;
_cell_angle_alpha 64.295(2)
_cell_angle_beta 88.306(2)
_cell_angle_gamma 73.213(2)
_cell_formula_units_Z 4
_cell_length_a 13.8900(7)
_cell_length_b 16.8786(9)
_cell_length_c 17.2527(9)
_cell_measurement_reflns_used 9914
_cell_measurement_temperature 100(2)
_cell_measurement_theta_max 24.7450
_cell_measurement_theta_min 2.5218
_cell_volume 3467.7(3)
_computing_cell_refinement 'SAINT V8.34A (Bruker AXS Inc., 2013)'
_computing_data_collection 'APEX2 (Bruker AXS, 2010)'
_computing_data_reduction 'SAINT V8.34A (Bruker AXS Inc., 2013)'
_computing_molecular_graphics 'SHELXTL (Sheldrick, 2008)'
_computing_publication_material SHELXTL
_computing_structure_refinement 'SHELXL-2014/6 (Sheldrick, 2014)'
_diffrn_ambient_temperature 100(2)
_diffrn_detector_area_resol_mean 8.3333
_diffrn_measured_fraction_theta_full 0.997
_diffrn_measured_fraction_theta_max 0.993
_diffrn_measurement_device_type 'Bruker APEX-II CCD'
_diffrn_measurement_method '\f and \w scans'
_diffrn_radiation_type MoK\a
_diffrn_radiation_wavelength 0.71073
_diffrn_reflns_av_R_equivalents 0.0435
_diffrn_reflns_av_unetI/netI 0.0511
_diffrn_reflns_Laue_measured_fraction_full 0.997
_diffrn_reflns_Laue_measured_fraction_max 0.993
_diffrn_reflns_limit_h_max 16
_diffrn_reflns_limit_h_min -17
_diffrn_reflns_limit_k_max 21
_diffrn_reflns_limit_k_min -21
_diffrn_reflns_limit_l_max 21
_diffrn_reflns_limit_l_min -21
_diffrn_reflns_number 53940
_diffrn_reflns_point_group_measured_fraction_full 0.997
_diffrn_reflns_point_group_measured_fraction_max 0.993
_diffrn_reflns_theta_full 25.242
_diffrn_reflns_theta_max 26.437
_diffrn_reflns_theta_min 1.318
_exptl_absorpt_coefficient_mu 0.077
_exptl_absorpt_correction_T_max 0.7454
_exptl_absorpt_correction_T_min 0.6755
_exptl_absorpt_correction_type multi-scan
_exptl_absorpt_process_details 'SADABS V2014/4 (Bruker AXS Inc.)'
_exptl_crystal_colour colorless
_exptl_crystal_density_diffrn 1.158
_exptl_crystal_density_meas ?
_exptl_crystal_density_method 'not measured'
_exptl_crystal_description lump
_exptl_crystal_F_000 1264
_exptl_crystal_size_max 0.18
_exptl_crystal_size_mid 0.16
_exptl_crystal_size_min 0.15
_refine_diff_density_max 0.268
_refine_diff_density_min -0.251
_refine_diff_density_rms 0.053
_refine_ls_extinction_method none
_refine_ls_goodness_of_fit_ref 1.039
_refine_ls_hydrogen_treatment constr
_refine_ls_matrix_type full
_refine_ls_number_parameters 833
_refine_ls_number_reflns 14196
_refine_ls_number_restraints 0
_refine_ls_restrained_S_all 1.039
_refine_ls_R_factor_all 0.0901
_refine_ls_R_factor_gt 0.0572
_refine_ls_shift/su_max 0.000
_refine_ls_shift/su_mean 0.000
_refine_ls_structure_factor_coef Fsqd
_refine_ls_weighting_details 'w=1/[\s^2^(Fo^2^)+(0.0578P)^2^+2.2671P] where P=(Fo^2^+2Fc^2^)/3'
_refine_ls_weighting_scheme calc
_refine_ls_wR_factor_gt 0.1346
_refine_ls_wR_factor_ref 0.1558
_reflns_Friedel_coverage 0.000
_reflns_number_gt 9498
_reflns_number_total 14196
_reflns_threshold_expression 'I > 2\s(I)'
_cod_data_source_file d0ob01404d2.cif
_cod_data_source_block 190903lt_0m_a_sq
_cod_depositor_comments
;
The following automatic conversions were performed:

data item '_exptl_crystal_density_meas' value 'not measured' was
changed to '?' -- the value is perceived as not measured.

Automatic conversion script
Id: cif_fix_values 7556 2019-12-06 15:28:31Z antanas 

 Adding full bibliography for 7157612--7157619.cif.
;
_cod_database_code 7157615
_shelx_space_group_comment
;
The symmetry employed for this shelxl refinement is uniquely defined
by the following loop, which should always be used as a source of
symmetry information in preference to the above space-group names.
They are only intended as comments.
;
_shelxl_version_number 2014/6

loop_
_space_group_symop_operation_xyz
'x, y, z'
'-x, -y, -z'

loop_
_atom_site_label
_atom_site_type_symbol
_atom_site_fract_x
_atom_site_fract_y
_atom_site_fract_z
_atom_site_U_iso_or_equiv
_atom_site_adp_type
_atom_site_occupancy
_atom_site_site_symmetry_order
_atom_site_calc_flag
_atom_site_refinement_flags_posn
_atom_site_refinement_flags_adp
_atom_site_refinement_flags_occupancy
_atom_site_disorder_assembly
_atom_site_disorder_group
C1 C 0.6733(2) 0.60713(16) 0.35693(17) 0.0367(6) Uani 1 1 d . . . . .
C2 C 0.57996(19) 0.68211(16) 0.29446(16) 0.0317(6) Uani 1 1 d . . . . .
C3 C 0.60554(19) 0.76858(16) 0.22991(15) 0.0302(5) Uani 1 1 d . . . . .
H3 H 0.6542 0.7474 0.1939 0.036 Uiso 1 1 calc R U . . .
C4 C 0.66288(18) 0.80624(16) 0.27423(15) 0.0289(5) Uani 1 1 d . . . . .
C5 C 0.75402(19) 0.73044(16) 0.33675(16) 0.0321(6) Uani 1 1 d . . . . .
H5 H 0.8023 0.7069 0.3018 0.039 Uiso 1 1 calc R U . . .
C6 C 0.7199(2) 0.64974(16) 0.40117(17) 0.0350(6) Uani 1 1 d . . . . .
H6A H 0.7789 0.6018 0.4421 0.042 Uiso 1 1 calc R U . . .
H6B H 0.6698 0.6719 0.4350 0.042 Uiso 1 1 calc R U . . .
C7 C 0.6446(2) 0.52464(17) 0.42318(19) 0.0434(7) Uani 1 1 d . . . . .
H7A H 0.6163 0.4972 0.3932 0.065 Uiso 1 1 calc R U . . .
H7B H 0.5941 0.5450 0.4570 0.065 Uiso 1 1 calc R U . . .
H7C H 0.7049 0.4786 0.4620 0.065 Uiso 1 1 calc R U . . .
C8 C 0.5273(2) 0.64487(16) 0.24648(16) 0.0355(6) Uani 1 1 d . . . . .
C9 C 0.4288(2) 0.64866(16) 0.27773(17) 0.0358(6) Uani 1 1 d . . . . .
C10 C 0.3451(2) 0.62513(18) 0.25893(19) 0.0453(7) Uani 1 1 d . . . . .
H10 H 0.3470 0.6020 0.2174 0.054 Uiso 1 1 calc R U . . .
C11 C 0.2619(2) 0.63640(18) 0.3017(2) 0.0463(7) Uani 1 1 d . . . . .
H11 H 0.2050 0.6224 0.2882 0.056 Uiso 1 1 calc R U . . .
C12 C 0.2580(2) 0.66869(18) 0.36611(19) 0.0427(7) Uani 1 1 d . . . . .
C13 C 0.1736(2) 0.6785(2) 0.4136(2) 0.0539(9) Uani 1 1 d . . . . .
H13 H 0.1157 0.6647 0.4016 0.065 Uiso 1 1 calc R U . . .
C14 C 0.1744(2) 0.7074(2) 0.4759(2) 0.0554(9) Uani 1 1 d . . . . .
H14 H 0.1170 0.7134 0.5067 0.067 Uiso 1 1 calc R U . . .
C15 C 0.2580(2) 0.72857(19) 0.4957(2) 0.0482(8) Uani 1 1 d . . . . .
H15 H 0.2577 0.7472 0.5404 0.058 Uiso 1 1 calc R U . . .
C16 C 0.3398(2) 0.72239(16) 0.45047(17) 0.0381(6) Uani 1 1 d . . . . .
H16 H 0.3958 0.7385 0.4624 0.046 Uiso 1 1 calc R U . . .
C17 C 0.34119(19) 0.69189(16) 0.38574(17) 0.0347(6) Uani 1 1 d . . . . .
C18 C 0.42377(19) 0.68245(15) 0.33709(16) 0.0315(6) Uani 1 1 d . . . . .
C19 C 0.51519(19) 0.84103(16) 0.16709(15) 0.0293(5) Uani 1 1 d . . . . .
C20 C 0.42983(19) 0.88965(16) 0.19113(16) 0.0319(6) Uani 1 1 d . . . . .
H20 H 0.4260 0.8784 0.2499 0.038 Uiso 1 1 calc R U . . .
C21 C 0.3511(2) 0.95428(17) 0.12851(17) 0.0366(6) Uani 1 1 d . . . . .
H21 H 0.2929 0.9885 0.1436 0.044 Uiso 1 1 calc R U . . .
C22 C 0.3582(2) 0.96841(19) 0.04395(18) 0.0420(7) Uani 1 1 d . . . . .
H22 H 0.3052 1.0121 -0.0005 0.050 Uiso 1 1 calc R U . . .
C23 C 0.4448(2) 0.9169(2) 0.02592(17) 0.0426(7) Uani 1 1 d . . . . .
H23 H 0.4497 0.9268 -0.0324 0.051 Uiso 1 1 calc R U . . .
C24 C 0.69513(18) 0.88647(16) 0.20553(15) 0.0299(5) Uani 1 1 d . . . . .
C25 C 0.64856(18) 0.96541(16) 0.22210(15) 0.0284(5) Uani 1 1 d . . . . .
C26 C 0.65003(19) 1.05845(16) 0.18207(16) 0.0332(6) Uani 1 1 d . . . . .
H26 H 0.6892 1.0787 0.1355 0.040 Uiso 1 1 calc R U . . .
C27 C 0.59398(19) 1.11801(17) 0.21196(17) 0.0359(6) Uani 1 1 d . . . . .
H27 H 0.5950 1.1802 0.1859 0.043 Uiso 1 1 calc R U . . .
C28 C 0.53374(18) 1.08956(16) 0.28147(17) 0.0320(6) Uani 1 1 d . . . . .
C29 C 0.4741(2) 1.15114(19) 0.3120(2) 0.0473(7) Uani 1 1 d . . . . .
H29 H 0.4747 1.2134 0.2868 0.057 Uiso 1 1 calc R U . . .
C30 C 0.4155(2) 1.1223(2) 0.3775(2) 0.0514(8) Uani 1 1 d . . . . .
H30 H 0.3758 1.1649 0.3969 0.062 Uiso 1 1 calc R U . . .
C31 C 0.4132(2) 1.03115(19) 0.4162(2) 0.0446(7) Uani 1 1 d . . . . .
H31 H 0.3717 1.0124 0.4612 0.053 Uiso 1 1 calc R U . . .
C32 C 0.47043(19) 0.96870(17) 0.38943(17) 0.0339(6) Uani 1 1 d . . . . .
H32 H 0.4691 0.9066 0.4163 0.041 Uiso 1 1 calc R U . . .
C33 C 0.53145(17) 0.99644(16) 0.32207(16) 0.0284(5) Uani 1 1 d . . . . .
C34 C 0.59140(18) 0.93718(16) 0.28959(15) 0.0269(5) Uani 1 1 d . . . . .
C35 C 0.80910(19) 0.76746(16) 0.38085(16) 0.0337(6) Uani 1 1 d . . . . .
C36 C 0.88258(19) 0.80828(18) 0.34216(18) 0.0391(6) Uani 1 1 d . . . . .
H36 H 0.8996 0.8131 0.2869 0.047 Uiso 1 1 calc R U . . .
C37 C 0.9305(2) 0.84165(19) 0.38420(19) 0.0432(7) Uani 1 1 d . . . . .
H37 H 0.9798 0.8708 0.3577 0.052 Uiso 1 1 calc R U . . .
C38 C 0.9067(2) 0.83258(18) 0.46489(19) 0.0414(7) Uani 1 1 d . . . . .
H38 H 0.9399 0.8540 0.4956 0.050 Uiso 1 1 calc R U . . .
C39 C 0.8331(2) 0.79143(19) 0.49984(19) 0.0449(7) Uani 1 1 d . . . . .
H39 H 0.8158 0.7856 0.5553 0.054 Uiso 1 1 calc R U . . .
C40 C 0.8957(2) 0.42597(17) 0.1497(2) 0.0485(8) Uani 1 1 d . . . . .
C41 C 0.84679(19) 0.34910(16) 0.20447(18) 0.0349(6) Uani 1 1 d . . . . .
C42 C 0.92812(18) 0.26157(16) 0.26804(17) 0.0313(6) Uani 1 1 d . . . . .
H42 H 0.9595 0.2811 0.3055 0.038 Uiso 1 1 calc R U . . .
C43 C 1.01430(18) 0.22610(16) 0.22249(16) 0.0298(5) Uani 1 1 d . . . . .
C44 C 1.05942(18) 0.30247(16) 0.16409(17) 0.0347(6) Uani 1 1 d . . . . .
H44 H 1.0919 0.3200 0.2026 0.042 Uiso 1 1 calc R U . . .
C45 C 0.9763(2) 0.38858(17) 0.10293(19) 0.0449(7) Uani 1 1 d . . . . .
H45A H 1.0072 0.4372 0.0679 0.054 Uiso 1 1 calc R U . . .
H45B H 0.9442 0.3735 0.0628 0.054 Uiso 1 1 calc R U . . .
C46 C 0.8156(2) 0.51375(18) 0.0858(3) 0.0721(12) Uani 1 1 d . . . . .
H46A H 0.8486 0.5597 0.0505 0.108 Uiso 1 1 calc R U . . .
H46B H 0.7670 0.5389 0.1180 0.108 Uiso 1 1 calc R U . . .
H46C H 0.7801 0.4988 0.0482 0.108 Uiso 1 1 calc R U . . .
C47 C 0.7614(2) 0.38599(16) 0.24959(19) 0.0385(7) Uani 1 1 d . . . . .
C48 C 0.66924(19) 0.38934(16) 0.21068(19) 0.0374(6) Uani 1 1 d . . . . .
C49 C 0.5653(2) 0.41974(17) 0.2231(2) 0.0454(8) Uani 1 1 d . . . . .
H49 H 0.5462 0.4418 0.2652 0.055 Uiso 1 1 calc R U . . .
C50 C 0.4952(2) 0.41617(18) 0.1733(2) 0.0457(8) Uani 1 1 d . . . . .
H50 H 0.4259 0.4362 0.1809 0.055 Uiso 1 1 calc R U . . .
C51 C 0.52131(19) 0.38358(17) 0.10965(19) 0.0398(7) Uani 1 1 d . . . . .
C52 C 0.4479(2) 0.3786(2) 0.0587(2) 0.0520(8) Uani 1 1 d . . . . .
H52 H 0.3785 0.3983 0.0664 0.062 Uiso 1 1 calc R U . . .
C53 C 0.4741(2) 0.3464(2) -0.0011(2) 0.0577(9) Uani 1 1 d . . . . .
H53 H 0.4230 0.3444 -0.0349 0.069 Uiso 1 1 calc R U . . .
C54 C 0.5764(2) 0.3160(2) -0.01331(19) 0.0532(8) Uani 1 1 d . . . . .
H54 H 0.5941 0.2930 -0.0550 0.064 Uiso 1 1 calc R U . . .
C55 C 0.6503(2) 0.31942(19) 0.03459(18) 0.0447(7) Uani 1 1 d . . . . .
H55 H 0.7193 0.2991 0.0260 0.054 Uiso 1 1 calc R U . . .
C56 C 0.62470(19) 0.35281(16) 0.09645(17) 0.0359(6) Uani 1 1 d . . . . .
C57 C 0.69491(18) 0.35801(15) 0.14953(17) 0.0333(6) Uani 1 1 d . . . . .
C58 C 0.88667(17) 0.18514(15) 0.32988(16) 0.0280(5) Uani 1 1 d . . . . .
C59 C 0.82591(18) 0.14671(16) 0.30342(17) 0.0339(6) Uani 1 1 d . . . . .
H59 H 0.8062 0.1684 0.2437 0.041 Uiso 1 1 calc R U . . .
C60 C 0.79485(19) 0.07640(17) 0.36576(18) 0.0377(6) Uani 1 1 d . . . . .
H60 H 0.7532 0.0491 0.3494 0.045 Uiso 1 1 calc R U . . .
C61 C 0.82511(19) 0.04629(17) 0.45207(17) 0.0373(6) Uani 1 1 d . . . . .
H61 H 0.8046 -0.0016 0.4962 0.045 Uiso 1 1 calc R U . . .
C62 C 0.88566(19) 0.08765(17) 0.47209(17) 0.0367(6) Uani 1 1 d . . . . .
H62 H 0.9071 0.0663 0.5314 0.044 Uiso 1 1 calc R U . . .
C63 C 1.09940(18) 0.14322(17) 0.28798(16) 0.0315(6) Uani 1 1 d . . . . .
C64 C 1.10630(17) 0.06807(16) 0.26642(15) 0.0293(5) Uani 1 1 d . . . . .
C65 C 1.17131(19) -0.02435(17) 0.30112(17) 0.0350(6) Uani 1 1 d . . . . .
H65 H 1.2242 -0.0463 0.3459 0.042 Uiso 1 1 calc R U . . .
C66 C 1.1559(2) -0.08036(17) 0.26868(18) 0.0395(6) Uani 1 1 d . . . . .
H66 H 1.1994 -0.1421 0.2908 0.047 Uiso 1 1 calc R U . . .
C67 C 1.0762(2) -0.04926(16) 0.20224(17) 0.0347(6) Uani 1 1 d . . . . .
C68 C 1.0559(2) -0.10881(19) 0.1719(2) 0.0449(7) Uani 1 1 d . . . . .
H68 H 1.0984 -0.1710 0.1941 0.054 Uiso 1 1 calc R U . . .
C69 C 0.9763(2) -0.0785(2) 0.1113(2) 0.0506(8) Uani 1 1 d . . . . .
H69 H 0.9635 -0.1200 0.0924 0.061 Uiso 1 1 calc R U . . .
C70 C 0.9132(2) 0.0129(2) 0.07651(19) 0.0464(7) Uani 1 1 d . . . . .
H70 H 0.8579 0.0329 0.0345 0.056 Uiso 1 1 calc R U . . .
C71 C 0.9307(2) 0.07362(19) 0.10261(17) 0.0378(6) Uani 1 1 d . . . . .
H71 H 0.8885 0.1360 0.0779 0.045 Uiso 1 1 calc R U . . .
C72 C 1.01107(18) 0.04369(16) 0.16605(16) 0.0306(6) Uani 1 1 d . . . . .
C73 C 1.03164(17) 0.09974(15) 0.20065(15) 0.0278(5) Uani 1 1 d . . . . .
C74 C 1.14146(18) 0.26758(16) 0.11628(16) 0.0313(6) Uani 1 1 d . . . . .
C75 C 1.24272(19) 0.23284(18) 0.15015(18) 0.0381(6) Uani 1 1 d . . . . .
H75 H 1.2615 0.2313 0.2034 0.046 Uiso 1 1 calc R U . . .
C76 C 1.3157(2) 0.20064(19) 0.10576(19) 0.0438(7) Uani 1 1 d . . . . .
H76 H 1.3851 0.1770 0.1279 0.053 Uiso 1 1 calc R U . . .
C77 C 1.2864(2) 0.20328(18) 0.02915(19) 0.0431(7) Uani 1 1 d . . . . .
H77 H 1.3347 0.1812 -0.0027 0.052 Uiso 1 1 calc R U . . .
C78 C 1.1847(2) 0.23897(18) -0.00007(18) 0.0423(7) Uani 1 1 d . . . . .
H78 H 1.1644 0.2408 -0.0531 0.051 Uiso 1 1 calc R U . . .
N1 N 0.78460(18) 0.75907(15) 0.45912(15) 0.0413(5) Uani 1 1 d . . . . .
N2 N 0.52193(17) 0.85441(15) 0.08480(14) 0.0374(5) Uani 1 1 d . . . . .
N3 N 0.91650(16) 0.15599(14) 0.41354(14) 0.0351(5) Uani 1 1 d . . . . .
N4 N 1.11254(16) 0.27122(14) 0.04163(14) 0.0376(5) Uani 1 1 d . . . . .
O1 O 0.74720(14) 0.57949(12) 0.30675(13) 0.0450(5) Uani 1 1 d . . . . .
H1 H 0.7337 0.5397 0.2958 0.068 Uiso 1 1 calc R U . . .
O2 O 0.56650(16) 0.61653(13) 0.19537(13) 0.0492(5) Uani 1 1 d . . . . .
O3 O 0.50578(12) 0.70640(10) 0.34851(10) 0.0300(4) Uani 1 1 d . . . . .
O4 O 0.59544(12) 0.84715(10) 0.32273(10) 0.0286(4) Uani 1 1 d . . . . .
O5 O 0.75087(13) 0.87867(12) 0.15139(11) 0.0359(4) Uani 1 1 d . . . . .
O6 O 0.94585(15) 0.44492(14) 0.20831(18) 0.0630(7) Uani 1 1 d . . . . .
H6 H 0.9038 0.4615 0.2386 0.094 Uiso 1 1 calc R U . . .
O7 O 0.77542(14) 0.40989(13) 0.30512(15) 0.0487(5) Uani 1 1 d . . . . .
O8 O 0.79693(12) 0.33082(11) 0.14409(11) 0.0348(4) Uani 1 1 d . . . . .
O9 O 0.97575(12) 0.19011(10) 0.17115(10) 0.0292(4) Uani 1 1 d . . . . .
O10 O 1.14795(13) 0.14672(13) 0.34362(12) 0.0394(4) Uani 1 1 d . . . . .

loop_
_atom_site_aniso_label
_atom_site_aniso_U_11
_atom_site_aniso_U_22
_atom_site_aniso_U_33
_atom_site_aniso_U_23
_atom_site_aniso_U_13
_atom_site_aniso_U_12
C1 0.0423(15) 0.0250(12) 0.0411(15) -0.0146(11) 0.0143(13) -0.0089(11)
C2 0.0397(14) 0.0275(12) 0.0323(14) -0.0171(11) 0.0150(11) -0.0114(11)
C3 0.0392(14) 0.0265(12) 0.0272(13) -0.0129(10) 0.0103(11) -0.0122(11)
C4 0.0357(14) 0.0255(12) 0.0267(13) -0.0125(10) 0.0111(11) -0.0103(10)
C5 0.0322(13) 0.0307(13) 0.0300(13) -0.0127(11) 0.0081(11) -0.0067(11)
C6 0.0369(14) 0.0255(12) 0.0341(14) -0.0088(11) 0.0055(12) -0.0048(11)
C7 0.0488(17) 0.0232(13) 0.0484(17) -0.0101(12) 0.0089(14) -0.0070(12)
C8 0.0526(17) 0.0240(12) 0.0315(14) -0.0125(11) 0.0096(12) -0.0142(12)
C9 0.0461(16) 0.0237(12) 0.0352(14) -0.0106(11) 0.0024(12) -0.0112(11)
C10 0.0516(18) 0.0302(14) 0.0489(18) -0.0124(13) -0.0063(15) -0.0124(13)
C11 0.0367(16) 0.0313(14) 0.0557(19) -0.0054(13) -0.0094(14) -0.0100(12)
C12 0.0341(15) 0.0278(13) 0.0478(17) -0.0050(12) -0.0014(13) -0.0021(11)
C13 0.0279(15) 0.0383(16) 0.068(2) -0.0047(15) -0.0028(15) -0.0003(12)
C14 0.0391(17) 0.0484(18) 0.053(2) -0.0116(16) 0.0103(15) 0.0056(14)
C15 0.0409(17) 0.0366(15) 0.0465(17) -0.0099(13) 0.0123(14) 0.0027(13)
C16 0.0377(15) 0.0243(12) 0.0365(15) -0.0050(11) 0.0050(12) -0.0008(11)
C17 0.0332(14) 0.0194(12) 0.0351(14) -0.0018(10) 0.0027(11) -0.0014(10)
C18 0.0355(14) 0.0178(11) 0.0341(14) -0.0061(10) 0.0048(11) -0.0069(10)
C19 0.0406(14) 0.0282(12) 0.0243(12) -0.0119(10) 0.0077(11) -0.0181(11)
C20 0.0404(14) 0.0301(13) 0.0273(13) -0.0130(11) 0.0106(11) -0.0143(11)
C21 0.0386(15) 0.0307(13) 0.0360(15) -0.0102(12) 0.0070(12) -0.0122(12)
C22 0.0419(16) 0.0441(16) 0.0340(15) -0.0080(13) -0.0005(13) -0.0192(13)
C23 0.0508(18) 0.0541(17) 0.0248(14) -0.0146(13) 0.0045(13) -0.0233(15)
C24 0.0298(13) 0.0319(13) 0.0253(13) -0.0091(10) 0.0039(11) -0.0116(11)
C25 0.0268(12) 0.0293(12) 0.0275(13) -0.0096(10) 0.0016(10) -0.0109(10)
C26 0.0338(14) 0.0299(13) 0.0306(14) -0.0060(11) 0.0010(11) -0.0139(11)
C27 0.0379(14) 0.0266(13) 0.0380(15) -0.0072(11) -0.0040(12) -0.0132(11)
C28 0.0274(13) 0.0258(12) 0.0377(14) -0.0114(11) -0.0019(11) -0.0049(10)
C29 0.0456(17) 0.0317(14) 0.064(2) -0.0227(14) 0.0054(15) -0.0082(13)
C30 0.0461(17) 0.0410(16) 0.067(2) -0.0304(16) 0.0141(16) -0.0046(14)
C31 0.0350(15) 0.0461(16) 0.0555(18) -0.0262(15) 0.0162(14) -0.0118(13)
C32 0.0336(14) 0.0344(14) 0.0380(15) -0.0178(12) 0.0078(12) -0.0140(11)
C33 0.0239(12) 0.0300(12) 0.0307(13) -0.0127(11) -0.0024(10) -0.0081(10)
C34 0.0286(12) 0.0261(12) 0.0264(12) -0.0100(10) 0.0000(10) -0.0113(10)
C35 0.0345(14) 0.0288(13) 0.0305(14) -0.0092(11) 0.0061(11) -0.0061(11)
C36 0.0286(14) 0.0403(15) 0.0360(15) -0.0098(12) 0.0058(12) -0.0049(12)
C37 0.0283(14) 0.0432(16) 0.0458(17) -0.0101(13) 0.0000(13) -0.0090(12)
C38 0.0327(14) 0.0362(15) 0.0485(17) -0.0148(13) -0.0061(13) -0.0063(12)
C39 0.0512(18) 0.0469(16) 0.0402(16) -0.0207(14) 0.0078(14) -0.0183(14)
C40 0.0350(15) 0.0232(13) 0.080(2) -0.0151(14) 0.0238(15) -0.0137(12)
C41 0.0288(13) 0.0250(12) 0.0511(17) -0.0155(12) 0.0132(12) -0.0117(11)
C42 0.0264(12) 0.0251(12) 0.0438(15) -0.0158(11) 0.0103(11) -0.0094(10)
C43 0.0292(13) 0.0260(12) 0.0341(14) -0.0116(11) 0.0083(11) -0.0117(10)
C44 0.0293(13) 0.0264(12) 0.0451(16) -0.0125(12) 0.0123(12) -0.0099(11)
C45 0.0335(14) 0.0236(13) 0.0599(19) -0.0030(12) 0.0194(13) -0.0099(11)
C46 0.0433(17) 0.0190(13) 0.117(3) -0.0013(16) 0.0350(19) -0.0056(13)
C47 0.0346(15) 0.0213(12) 0.0596(18) -0.0169(13) 0.0182(13) -0.0115(11)
C48 0.0318(14) 0.0214(12) 0.0576(18) -0.0145(12) 0.0185(13) -0.0124(11)
C49 0.0360(15) 0.0294(14) 0.076(2) -0.0254(14) 0.0287(15) -0.0158(12)
C50 0.0270(14) 0.0303(14) 0.076(2) -0.0197(14) 0.0203(15) -0.0116(11)
C51 0.0290(14) 0.0247(13) 0.0516(17) -0.0042(12) 0.0105(13) -0.0091(11)
C52 0.0361(16) 0.0470(17) 0.056(2) -0.0077(15) 0.0106(15) -0.0144(14)
C53 0.0427(18) 0.064(2) 0.0486(19) -0.0077(17) -0.0014(15) -0.0176(16)
C54 0.0453(18) 0.063(2) 0.0371(17) -0.0116(15) 0.0061(14) -0.0137(15)
C55 0.0376(15) 0.0387(15) 0.0387(16) -0.0029(13) 0.0077(13) -0.0078(12)
C56 0.0312(14) 0.0218(12) 0.0402(15) -0.0019(11) 0.0125(12) -0.0074(10)
C57 0.0273(13) 0.0167(11) 0.0441(15) -0.0036(11) 0.0137(12) -0.0070(10)
C58 0.0226(12) 0.0232(12) 0.0358(14) -0.0123(10) 0.0090(10) -0.0057(10)
C59 0.0298(13) 0.0284(13) 0.0361(14) -0.0067(11) 0.0020(11) -0.0106(11)
C60 0.0339(14) 0.0286(13) 0.0433(16) -0.0064(12) 0.0023(12) -0.0141(11)
C61 0.0352(14) 0.0287(13) 0.0366(15) -0.0054(11) 0.0112(12) -0.0092(11)
C62 0.0355(14) 0.0362(14) 0.0336(14) -0.0135(12) 0.0100(12) -0.0079(12)
C63 0.0268(13) 0.0315(13) 0.0325(14) -0.0106(11) 0.0113(11) -0.0102(11)
C64 0.0230(12) 0.0278(12) 0.0291(13) -0.0065(10) 0.0066(11) -0.0069(10)
C65 0.0283(13) 0.0299(13) 0.0333(14) -0.0056(11) 0.0070(11) -0.0035(11)
C66 0.0385(15) 0.0248(13) 0.0420(16) -0.0072(12) 0.0099(13) -0.0039(11)
C67 0.0380(14) 0.0262(12) 0.0382(15) -0.0118(11) 0.0158(12) -0.0126(11)
C68 0.0518(18) 0.0367(15) 0.0502(18) -0.0208(14) 0.0202(15) -0.0183(14)
C69 0.061(2) 0.0541(19) 0.059(2) -0.0376(17) 0.0269(17) -0.0317(16)
C70 0.0410(16) 0.065(2) 0.0454(17) -0.0300(16) 0.0139(14) -0.0256(15)
C71 0.0335(14) 0.0428(15) 0.0375(15) -0.0167(13) 0.0114(12) -0.0148(12)
C72 0.0286(13) 0.0303(13) 0.0326(14) -0.0121(11) 0.0122(11) -0.0121(11)
C73 0.0260(12) 0.0223(11) 0.0311(13) -0.0079(10) 0.0138(11) -0.0088(10)
C74 0.0298(13) 0.0255(12) 0.0338(14) -0.0072(11) 0.0081(11) -0.0115(10)
C75 0.0299(14) 0.0437(15) 0.0417(16) -0.0195(13) 0.0090(12) -0.0123(12)
C76 0.0288(14) 0.0477(16) 0.0460(17) -0.0154(14) 0.0092(13) -0.0083(12)
C77 0.0423(16) 0.0331(14) 0.0464(17) -0.0141(13) 0.0179(14) -0.0080(12)
C78 0.0497(17) 0.0389(15) 0.0328(15) -0.0098(12) 0.0069(13) -0.0157(13)
N1 0.0501(14) 0.0437(13) 0.0376(13) -0.0201(11) 0.0129(11) -0.0223(11)
N2 0.0479(14) 0.0444(13) 0.0281(12) -0.0181(10) 0.0108(11) -0.0231(11)
N3 0.0330(12) 0.0356(12) 0.0386(13) -0.0184(10) 0.0116(10) -0.0107(10)
N4 0.0316(12) 0.0344(12) 0.0375(13) -0.0081(10) 0.0058(10) -0.0098(10)
O1 0.0475(11) 0.0345(10) 0.0597(13) -0.0287(10) 0.0204(10) -0.0111(9)
O2 0.0752(14) 0.0429(11) 0.0481(12) -0.0327(10) 0.0241(11) -0.0260(10)
O3 0.0365(9) 0.0251(8) 0.0307(9) -0.0140(7) 0.0117(8) -0.0109(7)
O4 0.0367(9) 0.0242(8) 0.0268(9) -0.0117(7) 0.0088(7) -0.0118(7)
O5 0.0350(10) 0.0406(10) 0.0294(9) -0.0127(8) 0.0102(8) -0.0129(8)
O6 0.0450(12) 0.0444(12) 0.121(2) -0.0484(13) 0.0384(13) -0.0278(10)
O7 0.0410(11) 0.0382(11) 0.0784(15) -0.0365(11) 0.0188(11) -0.0125(9)
O8 0.0265(9) 0.0254(9) 0.0412(10) -0.0067(8) 0.0126(8) -0.0056(7)
O9 0.0267(9) 0.0223(8) 0.0331(9) -0.0083(7) 0.0062(7) -0.0064(7)
O10 0.0321(10) 0.0476(11) 0.0403(11) -0.0211(9) 0.0062(9) -0.0126(8)

loop_
_atom_type_symbol
_atom_type_description
_atom_type_scat_dispersion_real
_atom_type_scat_dispersion_imag
_atom_type_scat_source
C C 0.0033 0.0016 'International Tables Vol C Tables 4.2.6.8 and 6.1.1.4'
H H 0.0000 0.0000 'International Tables Vol C Tables 4.2.6.8 and 6.1.1.4'
N N 0.0061 0.0033 'International Tables Vol C Tables 4.2.6.8 and 6.1.1.4'
O O 0.0106 0.0060 'International Tables Vol C Tables 4.2.6.8 and 6.1.1.4'

loop_
_geom_angle_atom_site_label_1
_geom_angle_atom_site_label_2
_geom_angle_atom_site_label_3
_geom_angle
_geom_angle_site_symmetry_1
_geom_angle_site_symmetry_3
_geom_angle_publ_flag
O1 C1 C6 106.7(2) . . ?
O1 C1 C7 110.8(2) . . ?
C6 C1 C7 110.9(2) . . ?
O1 C1 C2 108.3(2) . . ?
C6 C1 C2 108.70(19) . . ?
C7 C1 C2 111.3(2) . . ?
O3 C2 C3 109.87(18) . . ?
O3 C2 C8 104.75(19) . . ?
C3 C2 C8 110.6(2) . . ?
O3 C2 C1 106.37(19) . . ?
C3 C2 C1 112.4(2) . . ?
C8 C2 C1 112.39(19) . . ?
C19 C3 C2 112.7(2) . . ?
C19 C3 C4 113.98(19) . . ?
C2 C3 C4 112.8(2) . . ?
C19 C3 H3 105.5 . . ?
C2 C3 H3 105.5 . . ?
C4 C3 H3 105.5 . . ?
O4 C4 C5 108.42(19) . . ?
O4 C4 C24 104.77(17) . . ?
C5 C4 C24 111.2(2) . . ?
O4 C4 C3 110.20(19) . . ?
C5 C4 C3 112.00(19) . . ?
C24 C4 C3 109.98(19) . . ?
C35 C5 C6 112.6(2) . . ?
C35 C5 C4 111.8(2) . . ?
C6 C5 C4 109.7(2) . . ?
C35 C5 H5 107.5 . . ?
C6 C5 H5 107.5 . . ?
C4 C5 H5 107.5 . . ?
C1 C6 C5 112.4(2) . . ?
C1 C6 H6A 109.1 . . ?
C5 C6 H6A 109.1 . . ?
C1 C6 H6B 109.1 . . ?
C5 C6 H6B 109.1 . . ?
H6A C6 H6B 107.8 . . ?
C1 C7 H7A 109.5 . . ?
C1 C7 H7B 109.5 . . ?
H7A C7 H7B 109.5 . . ?
C1 C7 H7C 109.5 . . ?
H7A C7 H7C 109.5 . . ?
H7B C7 H7C 109.5 . . ?
O2 C8 C9 130.3(3) . . ?
O2 C8 C2 124.1(2) . . ?
C9 C8 C2 105.6(2) . . ?
C18 C9 C10 119.5(3) . . ?
C18 C9 C8 107.0(2) . . ?
C10 C9 C8 133.6(3) . . ?
C11 C10 C9 118.7(3) . . ?
C11 C10 H10 120.7 . . ?
C9 C10 H10 120.7 . . ?
C10 C11 C12 121.9(3) . . ?
C10 C11 H11 119.1 . . ?
C12 C11 H11 119.1 . . ?
C17 C12 C13 116.9(3) . . ?
C17 C12 C11 119.9(3) . . ?
C13 C12 C11 123.2(3) . . ?
C14 C13 C12 121.0(3) . . ?
C14 C13 H13 119.5 . . ?
C12 C13 H13 119.5 . . ?
C13 C14 C15 121.5(3) . . ?
C13 C14 H14 119.3 . . ?
C15 C14 H14 119.3 . . ?
C16 C15 C14 119.7(3) . . ?
C16 C15 H15 120.2 . . ?
C14 C15 H15 120.2 . . ?
C15 C16 C17 119.9(3) . . ?
C15 C16 H16 120.0 . . ?
C17 C16 H16 120.0 . . ?
C18 C17 C12 115.9(3) . . ?
C18 C17 C16 123.2(2) . . ?
C12 C17 C16 121.0(2) . . ?
O3 C18 C9 115.4(2) . . ?
O3 C18 C17 120.5(2) . . ?
C9 C18 C17 124.1(2) . . ?
N2 C19 C20 121.6(2) . . ?
N2 C19 C3 114.4(2) . . ?
C20 C19 C3 124.0(2) . . ?
C21 C20 C19 119.3(2) . . ?
C21 C20 H20 120.3 . . ?
C19 C20 H20 120.3 . . ?
C22 C21 C20 119.1(3) . . ?
C22 C21 H21 120.4 . . ?
C20 C21 H21 120.4 . . ?
C21 C22 C23 117.8(3) . . ?
C21 C22 H22 121.1 . . ?
C23 C22 H22 121.1 . . ?
N2 C23 C22 124.4(2) . . ?
N2 C23 H23 117.8 . . ?
C22 C23 H23 117.8 . . ?
O5 C24 C25 130.6(2) . . ?
O5 C24 C4 123.6(2) . . ?
C25 C24 C4 105.75(19) . . ?
C34 C25 C26 120.0(2) . . ?
C34 C25 C24 106.9(2) . . ?
C26 C25 C24 133.1(2) . . ?
C27 C26 C25 118.6(2) . . ?
C27 C26 H26 120.7 . . ?
C25 C26 H26 120.7 . . ?
C26 C27 C28 121.8(2) . . ?
C26 C27 H27 119.1 . . ?
C28 C27 H27 119.1 . . ?
C29 C28 C33 117.6(2) . . ?
C29 C28 C27 122.3(2) . . ?
C33 C28 C27 120.2(2) . . ?
C30 C29 C28 120.9(3) . . ?
C30 C29 H29 119.5 . . ?
C28 C29 H29 119.5 . . ?
C29 C30 C31 121.0(3) . . ?
C29 C30 H30 119.5 . . ?
C31 C30 H30 119.5 . . ?
C32 C31 C30 120.3(3) . . ?
C32 C31 H31 119.9 . . ?
C30 C31 H31 119.9 . . ?
C31 C32 C33 120.0(2) . . ?
C31 C32 H32 120.0 . . ?
C33 C32 H32 120.0 . . ?
C34 C33 C32 123.8(2) . . ?
C34 C33 C28 116.0(2) . . ?
C32 C33 C28 120.2(2) . . ?
O4 C34 C25 115.0(2) . . ?
O4 C34 C33 121.5(2) . . ?
C25 C34 C33 123.5(2) . . ?
N1 C35 C36 121.2(3) . . ?
N1 C35 C5 117.3(2) . . ?
C36 C35 C5 121.5(2) . . ?
C37 C36 C35 119.7(3) . . ?
C37 C36 H36 120.2 . . ?
C35 C36 H36 120.2 . . ?
C36 C37 C38 119.6(3) . . ?
C36 C37 H37 120.2 . . ?
C38 C37 H37 120.2 . . ?
C37 C38 C39 118.0(3) . . ?
C37 C38 H38 121.0 . . ?
C39 C38 H38 121.0 . . ?
N1 C39 C38 123.2(3) . . ?
N1 C39 H39 118.4 . . ?
C38 C39 H39 118.4 . . ?
O6 C40 C45 107.0(2) . . ?
O6 C40 C46 110.7(2) . . ?
C45 C40 C46 111.2(3) . . ?
O6 C40 C41 108.0(2) . . ?
C45 C40 C41 108.7(2) . . ?
C46 C40 C41 111.1(2) . . ?
O8 C41 C47 104.8(2) . . ?
O8 C41 C42 111.30(19) . . ?
C47 C41 C42 112.8(2) . . ?
O8 C41 C40 107.1(2) . . ?
C47 C41 C40 110.2(2) . . ?
C42 C41 C40 110.4(2) . . ?
C58 C42 C43 112.30(18) . . ?
C58 C42 C41 114.39(19) . . ?
C43 C42 C41 112.5(2) . . ?
C58 C42 H42 105.6 . . ?
C43 C42 H42 105.6 . . ?
C41 C42 H42 105.6 . . ?
O9 C43 C42 108.80(18) . . ?
O9 C43 C44 109.9(2) . . ?
C42 C43 C44 111.88(19) . . ?
O9 C43 C63 105.06(18) . . ?
C42 C43 C63 111.6(2) . . ?
C44 C43 C63 109.28(19) . . ?
C74 C44 C45 112.4(2) . . ?
C74 C44 C43 111.34(19) . . ?
C45 C44 C43 110.8(2) . . ?
C74 C44 H44 107.3 . . ?
C45 C44 H44 107.3 . . ?
C43 C44 H44 107.3 . . ?
C40 C45 C44 113.1(2) . . ?
C40 C45 H45A 109.0 . . ?
C44 C45 H45A 109.0 . . ?
C40 C45 H45B 109.0 . . ?
C44 C45 H45B 109.0 . . ?
H45A C45 H45B 107.8 . . ?
C40 C46 H46A 109.5 . . ?
C40 C46 H46B 109.5 . . ?
H46A C46 H46B 109.5 . . ?
C40 C46 H46C 109.5 . . ?
H46A C46 H46C 109.5 . . ?
H46B C46 H46C 109.5 . . ?
O7 C47 C48 130.6(2) . . ?
O7 C47 C41 123.2(2) . . ?
C48 C47 C41 106.2(2) . . ?
C57 C48 C49 119.9(3) . . ?
C57 C48 C47 107.3(2) . . ?
C49 C48 C47 132.8(3) . . ?
C50 C49 C48 118.0(3) . . ?
C50 C49 H49 121.0 . . ?
C48 C49 H49 121.0 . . ?
C49 C50 C51 122.4(2) . . ?
C49 C50 H50 118.8 . . ?
C51 C50 H50 118.8 . . ?
C52 C51 C50 122.2(3) . . ?
C52 C51 C56 117.5(3) . . ?
C50 C51 C56 120.4(3) . . ?
C53 C52 C51 121.4(3) . . ?
C53 C52 H52 119.3 . . ?
C51 C52 H52 119.3 . . ?
C52 C53 C54 120.6(3) . . ?
C52 C53 H53 119.7 . . ?
C54 C53 H53 119.7 . . ?
C55 C54 C53 120.1(3) . . ?
C55 C54 H54 120.0 . . ?
C53 C54 H54 120.0 . . ?
C54 C55 C56 120.2(3) . . ?
C54 C55 H55 119.9 . . ?
C56 C55 H55 119.9 . . ?
C55 C56 C57 124.5(2) . . ?
C55 C56 C51 120.3(3) . . ?
C57 C56 C51 115.2(2) . . ?
C48 C57 O8 114.2(2) . . ?
C48 C57 C56 124.1(2) . . ?
O8 C57 C56 121.7(2) . . ?
N3 C58 C59 122.3(2) . . ?
N3 C58 C42 113.5(2) . . ?
C59 C58 C42 124.2(2) . . ?
C60 C59 C58 118.7(2) . . ?
C60 C59 H59 120.6 . . ?
C58 C59 H59 120.6 . . ?
C61 C60 C59 119.2(2) . . ?
C61 C60 H60 120.4 . . ?
C59 C60 H60 120.4 . . ?
C62 C61 C60 118.0(2) . . ?
C62 C61 H61 121.0 . . ?
C60 C61 H61 121.0 . . ?
N3 C62 C61 124.2(3) . . ?
N3 C62 H62 117.9 . . ?
C61 C62 H62 117.9 . . ?
O10 C63 C64 130.8(2) . . ?
O10 C63 C43 123.8(2) . . ?
C64 C63 C43 105.3(2) . . ?
C73 C64 C65 120.5(2) . . ?
C73 C64 C63 107.2(2) . . ?
C65 C64 C63 132.3(2) . . ?
C66 C65 C64 118.3(3) . . ?
C66 C65 H65 120.9 . . ?
C64 C65 H65 120.9 . . ?
C65 C66 C67 121.9(2) . . ?
C65 C66 H66 119.1 . . ?
C67 C66 H66 119.1 . . ?
C68 C67 C72 117.4(3) . . ?
C68 C67 C66 122.1(2) . . ?
C72 C67 C66 120.5(2) . . ?
C69 C68 C67 121.0(3) . . ?
C69 C68 H68 119.5 . . ?
C67 C68 H68 119.5 . . ?
C68 C69 C70 120.9(3) . . ?
C68 C69 H69 119.6 . . ?
C70 C69 H69 119.6 . . ?
C71 C70 C69 120.4(3) . . ?
C71 C70 H70 119.8 . . ?
C69 C70 H70 119.8 . . ?
C70 C71 C72 119.8(3) . . ?
C70 C71 H71 120.1 . . ?
C72 C71 H71 120.1 . . ?
C71 C72 C73 124.0(2) . . ?
C71 C72 C67 120.5(2) . . ?
C73 C72 C67 115.5(2) . . ?
O9 C73 C64 115.2(2) . . ?
O9 C73 C72 121.3(2) . . ?
C64 C73 C72 123.4(2) . . ?
N4 C74 C75 121.9(2) . . ?
N4 C74 C44 117.4(2) . . ?
C75 C74 C44 120.7(2) . . ?
C76 C75 C74 119.5(3) . . ?
C76 C75 H75 120.2 . . ?
C74 C75 H75 120.2 . . ?
C77 C76 C75 119.0(3) . . ?
C77 C76 H76 120.5 . . ?
C75 C76 H76 120.5 . . ?
C76 C77 C78 117.9(3) . . ?
C76 C77 H77 121.1 . . ?
C78 C77 H77 121.1 . . ?
N4 C78 C77 124.2(3) . . ?
N4 C78 H78 117.9 . . ?
C77 C78 H78 117.9 . . ?
C35 N1 C39 118.3(2) . . ?
C23 N2 C19 117.7(2) . . ?
C62 N3 C58 117.5(2) . . ?
C74 N4 C78 117.6(2) . . ?
C1 O1 H1 109.5 . . ?
C18 O3 C2 107.17(18) . . ?
C34 O4 C4 107.50(17) . . ?
C40 O6 H6 109.5 . . ?
C57 O8 C41 107.49(19) . . ?
C73 O9 C43 107.09(18) . . ?

loop_
_geom_bond_atom_site_label_1
_geom_bond_atom_site_label_2
_geom_bond_distance
_geom_bond_site_symmetry_2
_geom_bond_publ_flag
C1 O1 1.429(3) . ?
C1 C6 1.514(4) . ?
C1 C7 1.522(3) . ?
C1 C2 1.548(4) . ?
C2 O3 1.460(3) . ?
C2 C3 1.537(3) . ?
C2 C8 1.539(4) . ?
C3 C19 1.513(4) . ?
C3 C4 1.541(3) . ?
C3 H3 1.0000 . ?
C4 O4 1.461(3) . ?
C4 C5 1.533(3) . ?
C4 C24 1.538(3) . ?
C5 C35 1.509(4) . ?
C5 C6 1.531(3) . ?
C5 H5 1.0000 . ?
C6 H6A 0.9900 . ?
C6 H6B 0.9900 . ?
C7 H7A 0.9800 . ?
C7 H7B 0.9800 . ?
C7 H7C 0.9800 . ?
C8 O2 1.221(3) . ?
C8 C9 1.450(4) . ?
C9 C18 1.363(4) . ?
C9 C10 1.420(4) . ?
C10 C11 1.363(4) . ?
C10 H10 0.9500 . ?
C11 C12 1.429(4) . ?
C11 H11 0.9500 . ?
C12 C17 1.415(4) . ?
C12 C13 1.422(4) . ?
C13 C14 1.362(5) . ?
C13 H13 0.9500 . ?
C14 C15 1.400(5) . ?
C14 H14 0.9500 . ?
C15 C16 1.365(4) . ?
C15 H15 0.9500 . ?
C16 C17 1.416(4) . ?
C16 H16 0.9500 . ?
C17 C18 1.414(3) . ?
C18 O3 1.360(3) . ?
C19 N2 1.342(3) . ?
C19 C20 1.398(3) . ?
C20 C21 1.383(4) . ?
C20 H20 0.9500 . ?
C21 C22 1.378(4) . ?
C21 H21 0.9500 . ?
C22 C23 1.381(4) . ?
C22 H22 0.9500 . ?
C23 N2 1.332(4) . ?
C23 H23 0.9500 . ?
C24 O5 1.222(3) . ?
C24 C25 1.448(3) . ?
C25 C34 1.377(3) . ?
C25 C26 1.421(3) . ?
C26 C27 1.363(4) . ?
C26 H26 0.9500 . ?
C27 C28 1.429(4) . ?
C27 H27 0.9500 . ?
C28 C29 1.413(4) . ?
C28 C33 1.426(3) . ?
C29 C30 1.369(4) . ?
C29 H29 0.9500 . ?
C30 C31 1.397(4) . ?
C30 H30 0.9500 . ?
C31 C32 1.368(4) . ?
C31 H31 0.9500 . ?
C32 C33 1.410(3) . ?
C32 H32 0.9500 . ?
C33 C34 1.409(3) . ?
C34 O4 1.356(3) . ?
C35 N1 1.339(3) . ?
C35 C36 1.389(3) . ?
C36 C37 1.373(4) . ?
C36 H36 0.9500 . ?
C37 C38 1.374(4) . ?
C37 H37 0.9500 . ?
C38 C39 1.378(4) . ?
C38 H38 0.9500 . ?
C39 N1 1.349(3) . ?
C39 H39 0.9500 . ?
C40 O6 1.436(4) . ?
C40 C45 1.511(4) . ?
C40 C46 1.533(4) . ?
C40 C41 1.564(3) . ?
C41 O8 1.451(3) . ?
C41 C47 1.530(4) . ?
C41 C42 1.538(4) . ?
C42 C58 1.527(3) . ?
C42 C43 1.532(3) . ?
C42 H42 1.0000 . ?
C43 O9 1.457(3) . ?
C43 C44 1.540(3) . ?
C43 C63 1.544(3) . ?
C44 C74 1.518(3) . ?
C44 C45 1.527(4) . ?
C44 H44 1.0000 . ?
C45 H45A 0.9900 . ?
C45 H45B 0.9900 . ?
C46 H46A 0.9800 . ?
C46 H46B 0.9800 . ?
C46 H46C 0.9800 . ?
C47 O7 1.229(3) . ?
C47 C48 1.438(4) . ?
C48 C57 1.368(4) . ?
C48 C49 1.429(3) . ?
C49 C50 1.349(4) . ?
C49 H49 0.9500 . ?
C50 C51 1.423(4) . ?
C50 H50 0.9500 . ?
C51 C52 1.409(4) . ?
C51 C56 1.427(3) . ?
C52 C53 1.358(5) . ?
C52 H52 0.9500 . ?
C53 C54 1.408(4) . ?
C53 H53 0.9500 . ?
C54 C55 1.366(4) . ?
C54 H54 0.9500 . ?
C55 C56 1.402(4) . ?
C55 H55 0.9500 . ?
C56 C57 1.403(4) . ?
C57 O8 1.372(3) . ?
C58 N3 1.341(3) . ?
C58 C59 1.392(3) . ?
C59 C60 1.383(3) . ?
C59 H59 0.9500 . ?
C60 C61 1.382(4) . ?
C60 H60 0.9500 . ?
C61 C62 1.371(4) . ?
C61 H61 0.9500 . ?
C62 N3 1.335(3) . ?
C62 H62 0.9500 . ?
C63 O10 1.221(3) . ?
C63 C64 1.447(3) . ?
C64 C73 1.368(3) . ?
C64 C65 1.420(3) . ?
C65 C66 1.355(4) . ?
C65 H65 0.9500 . ?
C66 C67 1.426(4) . ?
C66 H66 0.9500 . ?
C67 C68 1.411(4) . ?
C67 C72 1.426(3) . ?
C68 C69 1.363(4) . ?
C68 H68 0.9500 . ?
C69 C70 1.398(4) . ?
C69 H69 0.9500 . ?
C70 C71 1.364(4) . ?
C70 H70 0.9500 . ?
C71 C72 1.403(4) . ?
C71 H71 0.9500 . ?
C72 C73 1.410(3) . ?
C73 O9 1.362(3) . ?
C74 N4 1.331(3) . ?
C74 C75 1.392(4) . ?
C75 C76 1.380(4) . ?
C75 H75 0.9500 . ?
C76 C77 1.373(4) . ?
C76 H76 0.9500 . ?
C77 C78 1.378(4) . ?
C77 H77 0.9500 . ?
C78 N4 1.342(3) . ?
C78 H78 0.9500 . ?
O1 H1 0.8400 . ?
O6 H6 0.8400 . ?
